data_2205446
loop_
_publ_author_name
'Hui Guo'
'Yong-Bin Gao'
'Yan-Xia Li'
'Jie Han'
'Ji-Ben Meng'

_publ_section_title
1,3,3-Trimethyl-6'-(4-phenylpiperazin-1-yl)-2,3-dihydrospiro[1<i>H</i>-indole-2,3'-3<i>H</i>-naphth[2,1-<i>b</i>][1,4]oxazine]
_journal_issue 4
_journal_name_full 'Acta Crystallographica Section E'
_journal_page_first o988
_journal_page_last o989
_journal_paper_doi 10.1107/S1600536805007063
_journal_volume 61
_journal_year 2005
_chemical_formula_iupac 'C32 H32 N4 O'
_chemical_formula_moiety 'C32 H32 N4 O'
_chemical_formula_sum 'C32 H32 N4 O'
_chemical_formula_weight 488.62
_chemical_name_systematic
;
6'-(4-Phenylpiperazin-1-yl)-1,3,3-trimethyl-2,3-dihydrospiro[1H-
indole-2,3'-3H-naphth[2,1-b][1,4]oxazine]
;
_space_group_IT_number 14
_symmetry_cell_setting monoclinic
_symmetry_space_group_name_Hall '-P 2ybc'
_symmetry_space_group_name_H-M 'P 1 21/c 1'
_atom_sites_solution_hydrogens geom
_atom_sites_solution_primary direct
_atom_sites_solution_secondary difmap
_cell_angle_alpha 90.00
_cell_angle_beta 99.051(3)
_cell_angle_gamma 90.00
_cell_formula_units_Z 4
_cell_length_a 15.359(3)
_cell_length_b 13.215(3)
_cell_length_c 12.969(3)
_cell_measurement_reflns_used 1853
_cell_measurement_temperature 273(2)
_cell_measurement_theta_max 22.12
_cell_measurement_theta_min 2.69
_cell_volume 2599.5(10)
_computing_cell_refinement 'SAINT (Bruker, 1999)'
_computing_data_collection 'SMART (Bruker, 1998)'
_computing_data_reduction SAINT
_computing_molecular_graphics 'SHELXTL (Bruker, 1999)'
_computing_publication_material SHELXTL
_computing_structure_refinement 'SHELXL97 (Sheldrick, 1997)'
_computing_structure_solution 'SHELXS97 (Sheldrick, 1997)'
_diffrn_ambient_temperature 273(2)
_diffrn_measured_fraction_theta_full 0.999
_diffrn_measured_fraction_theta_max 0.999
_diffrn_measurement_device_type 'Bruker APEX CCD area-detector'
_diffrn_measurement_method '\f and \w'
_diffrn_radiation_monochromator graphite
_diffrn_radiation_source 'fine-focus sealed tube'
_diffrn_radiation_type MoK\a
_diffrn_radiation_wavelength 0.71073
_diffrn_reflns_av_R_equivalents 0.0367
_diffrn_reflns_av_sigmaI/netI 0.0665
_diffrn_reflns_limit_h_max 18
_diffrn_reflns_limit_h_min -18
_diffrn_reflns_limit_k_max 12
_diffrn_reflns_limit_k_min -15
_diffrn_reflns_limit_l_max 15
_diffrn_reflns_limit_l_min -15
_diffrn_reflns_number 13748
_diffrn_reflns_theta_full 25.03
_diffrn_reflns_theta_max 25.03
_diffrn_reflns_theta_min 2.04
_diffrn_standards_number 0
_exptl_absorpt_coefficient_mu 0.077
_exptl_absorpt_correction_T_max 0.9878
_exptl_absorpt_correction_T_min 0.9744
_exptl_absorpt_correction_type multi-scan
_exptl_absorpt_process_details '(SADABS; Sheldrick, 1996)'
_exptl_crystal_colour colourless
_exptl_crystal_density_diffrn 1.248
_exptl_crystal_density_meas ?
_exptl_crystal_density_method .
_exptl_crystal_description Block
_exptl_crystal_F_000 1040
_exptl_crystal_size_max 0.34
_exptl_crystal_size_mid 0.24
_exptl_crystal_size_min 0.16
_refine_diff_density_max 0.168
_refine_diff_density_min -0.162
_refine_ls_extinction_method none
_refine_ls_goodness_of_fit_ref 1.056
_refine_ls_hydrogen_treatment constr
_refine_ls_matrix_type full
_refine_ls_number_parameters 337
_refine_ls_number_reflns 4581
_refine_ls_number_restraints 0
_refine_ls_restrained_S_all 1.056
_refine_ls_R_factor_all 0.0757
_refine_ls_R_factor_gt 0.0453
_refine_ls_shift/su_max 0.001
_refine_ls_shift/su_mean 0.000
_refine_ls_structure_factor_coef Fsqd
_refine_ls_weighting_details 'calc w = 1/[\s^2^(Fo^2^)+(0.0608P)^2^+0.1682P] where P = (Fo^2^+2Fc^2^)/3'
_refine_ls_weighting_scheme calc
_refine_ls_wR_factor_gt 0.1199
_refine_ls_wR_factor_ref 0.1392
_reflns_number_gt 3018
_reflns_number_total 4581
_reflns_threshold_expression I>2\s(I)
_cod_data_source_file ci6539.cif
_cod_data_source_block I
_cod_original_cell_volume 2599.5(9)
_cod_original_sg_symbol_H-M 'P 21/c'
_cod_database_code 2205446
_cod_database_fobs_code 2205446

loop_
_symmetry_equiv_pos_as_xyz
'x, y, z'
'-x, y+1/2, -z+1/2'
'-x, -y, -z'
'x, -y-1/2, z-1/2'

loop_
_atom_site_label
_atom_site_fract_x
_atom_site_fract_y
_atom_site_fract_z
_atom_site_U_iso_or_equiv
_atom_site_adp_type
_atom_site_calc_flag
_atom_site_refinement_flags
_atom_site_occupancy
_atom_site_type_symbol
O1 0.06646(8) 0.21331(8) 0.55741(10) 0.0476(3) Uani d . 1 O
N1 -0.04345(10) 0.14646(11) 0.64094(12) 0.0465(4) Uani d . 1 N
N2 0.09886(11) 0.35749(11) 0.71722(12) 0.0494(4) Uani d . 1 N
N3 0.31739(10) 0.32099(11) 0.40858(12) 0.0454(4) Uani d . 1 N
N4 0.40412(11) 0.29443(13) 0.23157(13) 0.0553(4) Uani d . 1 N
C1 0.01382(14) 0.07141(15) 0.69900(17) 0.0583(6) Uani d . 1 C
H1A -0.0213 0.0229 0.7292 0.088 Uiso calc R 1 H
H1B 0.0533 0.1043 0.7535 0.088 Uiso calc R 1 H
H1C 0.0472 0.0375 0.6527 0.088 Uiso calc R 1 H
C2 -0.10592(12) 0.11614(13) 0.55568(15) 0.0442(5) Uani d . 1 C
C3 -0.14256(13) 0.02173(14) 0.53366(17) 0.0545(5) Uani d . 1 C
H3 -0.1260 -0.0332 0.5772 0.065 Uiso calc R 1 H
C4 -0.20457(15) 0.01151(16) 0.44503(18) 0.0646(6) Uani d . 1 C
H4 -0.2304 -0.0514 0.4291 0.078 Uiso calc R 1 H
C5 -0.22913(15) 0.09199(16) 0.37966(18) 0.0664(6) Uani d . 1 C
H5 -0.2709 0.0830 0.3202 0.080 Uiso calc R 1 H
C6 -0.19169(14) 0.18669(15) 0.40240(17) 0.0587(5) Uani d . 1 C
H6 -0.2080 0.2414 0.3585 0.070 Uiso calc R 1 H
C7 -0.13033(12) 0.19842(13) 0.49044(15) 0.0463(5) Uani d . 1 C
C8 -0.08182(13) 0.29121(13) 0.53673(15) 0.0501(5) Uani d . 1 C
C9 -0.14298(15) 0.35095(17) 0.5980(2) 0.0773(7) Uani d . 1 C
H9A -0.1950 0.3712 0.5515 0.116 Uiso calc R 1 H
H9B -0.1127 0.4099 0.6284 0.116 Uiso calc R 1 H
H9C -0.1594 0.3090 0.6522 0.116 Uiso calc R 1 H
C10 -0.04911(15) 0.35960(16) 0.45660(18) 0.0709(7) Uani d . 1 C
H10A -0.0111 0.3218 0.4187 0.106 Uiso calc R 1 H
H10B -0.0170 0.4154 0.4916 0.106 Uiso calc R 1 H
H10C -0.0985 0.3848 0.4089 0.106 Uiso calc R 1 H
C11 -0.00567(12) 0.24029(13) 0.61384(15) 0.0451(5) Uani d . 1 C
C12 0.03011(13) 0.30241(14) 0.70723(15) 0.0506(5) Uani d . 1 C
H12 -0.0008 0.3006 0.7634 0.061 Uiso calc R 1 H
C13 0.14920(12) 0.35371(13) 0.63516(14) 0.0424(4) Uani d . 1 C
C14 0.22010(12) 0.42289(13) 0.63433(14) 0.0425(4) Uani d . 1 C
C15 0.23794(13) 0.50184(14) 0.70834(15) 0.0515(5) Uani d . 1 C
H15 0.2024 0.5094 0.7596 0.062 Uiso calc R 1 H
C16 0.30583(14) 0.56642(15) 0.70571(17) 0.0602(6) Uani d . 1 C
H16 0.3153 0.6191 0.7537 0.072 Uiso calc R 1 H
C17 0.36184(14) 0.55470(15) 0.63157(18) 0.0629(6) Uani d . 1 C
H17 0.4087 0.5992 0.6309 0.075 Uiso calc R 1 H
C18 0.34818(13) 0.47862(14) 0.56035(17) 0.0539(5) Uani d . 1 C
H18 0.3868 0.4706 0.5125 0.065 Uiso calc R 1 H
C19 0.27638(11) 0.41176(12) 0.55781(14) 0.0429(4) Uani d . 1 C
C20 0.25923(12) 0.33148(13) 0.48254(14) 0.0426(4) Uani d . 1 C
C21 0.18994(12) 0.26750(13) 0.48520(14) 0.0444(5) Uani d . 1 C
H21 0.1791 0.2155 0.4366 0.053 Uiso calc R 1 H
C22 0.13506(12) 0.27981(12) 0.56074(14) 0.0421(4) Uani d . 1 C
C23 0.30280(13) 0.39263(15) 0.32228(16) 0.0567(5) Uani d . 1 C
H23A 0.2927 0.4596 0.3485 0.068 Uiso calc R 1 H
H23B 0.2510 0.3730 0.2736 0.068 Uiso calc R 1 H
C24 0.38218(14) 0.39448(16) 0.26702(18) 0.0629(6) Uani d . 1 C
H24A 0.3706 0.4395 0.2074 0.075 Uiso calc R 1 H
H24B 0.4323 0.4211 0.3141 0.075 Uiso calc R 1 H
C25 0.40577(15) 0.21672(15) 0.31143(18) 0.0606(6) Uani d . 1 C
H25A 0.4585 0.2251 0.3628 0.073 Uiso calc R 1 H
H25B 0.4087 0.1507 0.2795 0.073 Uiso calc R 1 H
C26 0.32584(14) 0.22075(14) 0.36581(17) 0.0587(6) Uani d . 1 C
H26A 0.2734 0.2047 0.3166 0.070 Uiso calc R 1 H
H26B 0.3317 0.1711 0.4215 0.070 Uiso calc R 1 H
C27 0.47279(14) 0.29090(16) 0.17116(16) 0.0560(5) Uani d . 1 C
C28 0.49206(16) 0.37211(19) 0.11144(18) 0.0751(7) Uani d . 1 C
H28 0.4593 0.4313 0.1116 0.090 Uiso calc R 1 H
C29 0.55888(17) 0.3676(2) 0.05138(19) 0.0851(8) Uani d . 1 C
H29 0.5701 0.4237 0.0121 0.102 Uiso calc R 1 H
C30 0.60812(17) 0.2832(2) 0.0487(2) 0.0835(8) Uani d . 1 C
H30 0.6527 0.2804 0.0079 0.100 Uiso calc R 1 H
C31 0.5909(2) 0.2031(2) 0.1069(2) 0.0931(9) Uani d . 1 C
H31 0.6243 0.1445 0.1059 0.112 Uiso calc R 1 H
C32 0.52491(17) 0.20604(19) 0.1676(2) 0.0816(8) Uani d . 1 C
H32 0.5152 0.1496 0.2071 0.098 Uiso calc R 1 H

loop_
_atom_site_aniso_label
_atom_site_aniso_U_11
_atom_site_aniso_U_22
_atom_site_aniso_U_33
_atom_site_aniso_U_12
_atom_site_aniso_U_13
_atom_site_aniso_U_23
O1 0.0524(8) 0.0400(7) 0.0543(8) -0.0099(6) 0.0202(7) -0.0088(6)
N1 0.0516(10) 0.0400(9) 0.0498(10) -0.0037(7) 0.0139(8) 0.0035(7)
N2 0.0570(10) 0.0473(9) 0.0452(10) -0.0016(8) 0.0119(8) -0.0056(7)
N3 0.0492(9) 0.0414(9) 0.0471(9) -0.0010(7) 0.0124(8) 0.0002(7)
N4 0.0528(10) 0.0644(11) 0.0517(10) 0.0029(8) 0.0168(9) -0.0004(8)
C1 0.0645(13) 0.0495(12) 0.0614(14) 0.0001(10) 0.0111(11) 0.0109(10)
C2 0.0476(11) 0.0436(11) 0.0455(11) -0.0043(8) 0.0194(9) -0.0012(8)
C3 0.0665(14) 0.0425(11) 0.0575(13) -0.0069(10) 0.0193(11) 0.0004(9)
C4 0.0784(16) 0.0494(13) 0.0666(15) -0.0150(11) 0.0129(13) -0.0095(11)
C5 0.0680(15) 0.0637(14) 0.0644(15) -0.0089(11) 0.0011(12) -0.0066(11)
C6 0.0634(14) 0.0511(12) 0.0603(14) 0.0020(10) 0.0062(12) 0.0043(10)
C7 0.0481(11) 0.0407(10) 0.0521(12) -0.0009(8) 0.0139(10) -0.0010(9)
C8 0.0555(12) 0.0388(10) 0.0564(12) -0.0009(8) 0.0098(10) 0.0019(9)
C9 0.0734(16) 0.0621(14) 0.0951(19) 0.0139(11) 0.0090(14) -0.0224(13)
C10 0.0809(16) 0.0494(12) 0.0784(16) -0.0103(11) -0.0002(13) 0.0179(11)
C11 0.0493(11) 0.0392(10) 0.0504(11) -0.0025(8) 0.0186(9) -0.0015(8)
C12 0.0567(13) 0.0501(11) 0.0479(12) -0.0036(9) 0.0165(10) -0.0045(9)
C13 0.0475(11) 0.0408(10) 0.0391(10) -0.0011(8) 0.0078(9) -0.0009(8)
C14 0.0470(11) 0.0371(10) 0.0412(10) 0.0028(8) 0.0001(9) -0.0005(8)
C15 0.0573(12) 0.0456(11) 0.0491(12) -0.0013(9) 0.0008(10) -0.0061(9)
C16 0.0654(14) 0.0487(12) 0.0622(14) -0.0070(10) -0.0034(12) -0.0123(10)
C17 0.0568(13) 0.0510(13) 0.0774(16) -0.0158(10) 0.0000(12) -0.0060(11)
C18 0.0495(12) 0.0506(12) 0.0610(13) -0.0077(9) 0.0065(10) -0.0020(10)
C19 0.0431(10) 0.0373(10) 0.0462(11) -0.0013(8) 0.0007(9) 0.0020(8)
C20 0.0450(11) 0.0403(10) 0.0428(11) 0.0008(8) 0.0081(9) 0.0023(8)
C21 0.0506(11) 0.0391(10) 0.0449(11) -0.0043(8) 0.0118(9) -0.0056(8)
C22 0.0463(11) 0.0350(10) 0.0452(11) -0.0035(8) 0.0078(9) -0.0008(8)
C23 0.0523(12) 0.0620(13) 0.0581(13) 0.0121(10) 0.0155(10) 0.0142(10)
C24 0.0616(13) 0.0615(14) 0.0703(15) 0.0143(10) 0.0251(12) 0.0191(11)
C25 0.0670(14) 0.0498(12) 0.0694(14) 0.0026(10) 0.0247(12) -0.0006(10)
C26 0.0680(14) 0.0500(12) 0.0625(14) -0.0052(10) 0.0243(12) -0.0049(10)
C27 0.0505(12) 0.0716(14) 0.0465(12) -0.0002(10) 0.0087(10) -0.0076(10)
C28 0.0762(16) 0.0894(17) 0.0657(15) 0.0170(13) 0.0293(13) 0.0169(13)
C29 0.0867(19) 0.111(2) 0.0651(17) 0.0075(16) 0.0345(15) 0.0166(14)
C30 0.0735(17) 0.119(2) 0.0643(16) 0.0005(16) 0.0318(14) -0.0161(15)
C31 0.099(2) 0.091(2) 0.101(2) 0.0098(16) 0.0507(19) -0.0126(17)
C32 0.0860(18) 0.0729(16) 0.0969(19) 0.0046(13) 0.0485(16) -0.0058(14)

loop_
_atom_type_symbol
_atom_type_description
_atom_type_scat_dispersion_real
_atom_type_scat_dispersion_imag
_atom_type_scat_source
C C 0.0033 0.0016 'International Tables Vol C Tables 4.2.6.8 and 6.1.1.4'
H H 0.0000 0.0000 'International Tables Vol C Tables 4.2.6.8 and 6.1.1.4'
N N 0.0061 0.0033 'International Tables Vol C Tables 4.2.6.8 and 6.1.1.4'
O O 0.0106 0.0060 'International Tables Vol C Tables 4.2.6.8 and 6.1.1.4'

loop_
_geom_angle_atom_site_label_1
_geom_angle_atom_site_label_2
_geom_angle_atom_site_label_3
_geom_angle
_geom_angle_publ_flag
C22 O1 C11 117.87(13) ?
C2 N1 C11 107.83(14) y
C2 N1 C1 119.73(15) y
C11 N1 C1 118.73(15) y
C12 N2 C13 116.58(16) ?
C20 N3 C26 116.89(14) ?
C20 N3 C23 114.81(14) ?
C26 N3 C23 108.20(15) ?
C27 N4 C25 116.17(16) ?
C27 N4 C24 115.84(16) ?
C25 N4 C24 113.25(16) ?
N1 C1 H1A 109.5 ?
N1 C1 H1B 109.5 ?
H1A C1 H1B 109.5 ?
N1 C1 H1C 109.5 ?
H1A C1 H1C 109.5 ?
H1B C1 H1C 109.5 ?
C3 C2 C7 121.21(19) ?
C3 C2 N1 128.84(18) ?
C7 C2 N1 109.95(16) ?
C4 C3 C2 117.82(19) ?
C4 C3 H3 121.1 ?
C2 C3 H3 121.1 ?
C5 C4 C3 121.6(2) ?
C5 C4 H4 119.2 ?
C3 C4 H4 119.2 ?
C4 C5 C6 120.1(2) ?
C4 C5 H5 120.0 ?
C6 C5 H5 120.0 ?
C7 C6 C5 119.09(19) ?
C7 C6 H6 120.5 ?
C5 C6 H6 120.5 ?
C6 C7 C2 120.15(17) ?
C6 C7 C8 130.93(17) ?
C2 C7 C8 108.89(17) ?
C7 C8 C10 113.98(17) ?
C7 C8 C9 108.58(16) ?
C10 C8 C9 109.97(18) ?
C7 C8 C11 100.21(14) ?
C10 C8 C11 113.44(16) ?
C9 C8 C11 110.23(16) ?
C8 C9 H9A 109.5 ?
C8 C9 H9B 109.5 ?
H9A C9 H9B 109.5 ?
C8 C9 H9C 109.5 ?
H9A C9 H9C 109.5 ?
H9B C9 H9C 109.5 ?
C8 C10 H10A 109.5 ?
C8 C10 H10B 109.5 ?
H10A C10 H10B 109.5 ?
C8 C10 H10C 109.5 ?
H10A C10 H10C 109.5 ?
H10B C10 H10C 109.5 ?
N1 C11 O1 106.18(13) y
N1 C11 C12 112.78(15) y
O1 C11 C12 109.15(15) y
N1 C11 C8 103.73(14) y
O1 C11 C8 109.46(14) y
C12 C11 C8 115.08(15) y
N2 C12 C11 126.17(17) ?
N2 C12 H12 116.9 ?
C11 C12 H12 116.9 ?
C22 C13 N2 120.86(16) ?
C22 C13 C14 119.38(16) ?
N2 C13 C14 119.58(16) ?
C15 C14 C19 118.38(17) ?
C15 C14 C13 122.37(17) ?
C19 C14 C13 119.24(16) ?
C16 C15 C14 121.07(19) ?
C16 C15 H15 119.5 ?
C14 C15 H15 119.5 ?
C15 C16 C17 120.58(19) ?
C15 C16 H16 119.7 ?
C17 C16 H16 119.7 ?
C18 C17 C16 120.28(19) ?
C18 C17 H17 119.9 ?
C16 C17 H17 119.9 ?
C17 C18 C19 121.08(19) ?
C17 C18 H18 119.5 ?
C19 C18 H18 119.5 ?
C18 C19 C14 118.55(17) ?
C18 C19 C20 122.52(17) ?
C14 C19 C20 118.91(15) ?
C21 C20 N3 122.28(16) ?
C21 C20 C19 120.05(16) ?
N3 C20 C19 117.66(15) ?
C20 C21 C22 120.28(16) ?
C20 C21 H21 119.9 ?
C22 C21 H21 119.9 ?
C13 C22 O1 121.18(16) ?
C13 C22 C21 122.11(16) ?
O1 C22 C21 116.70(15) ?
N3 C23 C24 109.72(15) ?
N3 C23 H23A 109.7 ?
C24 C23 H23A 109.7 ?
N3 C23 H23B 109.7 ?
C24 C23 H23B 109.7 ?
H23A C23 H23B 108.2 ?
N4 C24 C23 112.30(17) ?
N4 C24 H24A 109.1 ?
C23 C24 H24A 109.1 ?
N4 C24 H24B 109.1 ?
C23 C24 H24B 109.1 ?
H24A C24 H24B 107.9 ?
N4 C25 C26 112.51(17) ?
N4 C25 H25A 109.1 ?
C26 C25 H25A 109.1 ?
N4 C25 H25B 109.1 ?
C26 C25 H25B 109.1 ?
H25A C25 H25B 107.8 ?
N3 C26 C25 109.82(15) ?
N3 C26 H26A 109.7 ?
C25 C26 H26A 109.7 ?
N3 C26 H26B 109.7 ?
C25 C26 H26B 109.7 ?
H26A C26 H26B 108.2 ?
C28 C27 C32 115.7(2) ?
C28 C27 N4 122.03(19) ?
C32 C27 N4 122.22(19) ?
C27 C28 C29 121.7(2) ?
C27 C28 H28 119.2 ?
C29 C28 H28 119.2 ?
C30 C29 C28 121.2(2) ?
C30 C29 H29 119.4 ?
C28 C29 H29 119.4 ?
C31 C30 C29 118.2(2) ?
C31 C30 H30 120.9 ?
C29 C30 H30 120.9 ?
C30 C31 C32 121.6(3) ?
C30 C31 H31 119.2 ?
C32 C31 H31 119.2 ?
C31 C32 C27 121.6(2) ?
C31 C32 H32 119.2 ?
C27 C32 H32 119.2 ?

loop_
_geom_bond_atom_site_label_1
_geom_bond_atom_site_label_2
_geom_bond_distance
_geom_bond_publ_flag
O1 C22 1.367(2) y
O1 C11 1.465(2) y
N1 C2 1.404(2) y
N1 C11 1.436(2) y
N1 C1 1.455(2) y
N2 C12 1.272(2) y
N2 C13 1.411(2) y
N3 C20 1.417(2) y
N3 C26 1.450(2) y
N3 C23 1.456(2) y
N4 C27 1.410(2) y
N4 C25 1.456(3) y
N4 C24 1.457(3) y
C1 H1A 0.96 ?
C1 H1B 0.96 ?
C1 H1C 0.96 ?
C2 C3 1.380(3) ?
C2 C7 1.392(3) ?
C3 C4 1.379(3) ?
C3 H3 0.93 ?
C4 C5 1.375(3) ?
C4 H4 0.93 ?
C5 C6 1.389(3) ?
C5 H5 0.93 ?
C6 C7 1.370(3) ?
C6 H6 0.93 ?
C7 C8 1.509(3) ?
C8 C10 1.521(3) ?
C8 C9 1.540(3) ?
C8 C11 1.566(3) ?
C9 H9A 0.96 ?
C9 H9B 0.96 ?
C9 H9C 0.96 ?
C10 H10A 0.96 ?
C10 H10B 0.96 ?
C10 H10C 0.96 ?
C11 C12 1.494(3) ?
C12 H12 0.93 ?
C13 C22 1.366(2) ?
C13 C14 1.423(2) ?
C14 C15 1.415(2) ?
C14 C19 1.423(2) ?
C15 C16 1.352(3) ?
C15 H15 0.93 ?
C16 C17 1.396(3) ?
C16 H16 0.93 ?
C17 C18 1.359(3) ?
C17 H17 0.93 ?
C18 C19 1.410(3) ?
C18 H18 0.93 ?
C19 C20 1.438(2) ?
C20 C21 1.364(2) ?
C21 C22 1.399(2) ?
C21 H21 0.93 ?
C23 C24 1.509(3) ?
C23 H23A 0.97 ?
C23 H23B 0.97 ?
C24 H24A 0.97 ?
C24 H24B 0.97 ?
C25 C26 1.510(3) ?
C25 H25A 0.97 ?
C25 H25B 0.97 ?
C26 H26A 0.97 ?
C26 H26B 0.97 ?
C27 C28 1.383(3) ?
C27 C32 1.383(3) ?
C28 C29 1.384(3) ?
C28 H28 0.93 ?
C29 C30 1.351(4) ?
C29 H29 0.93 ?
C30 C31 1.350(4) ?
C30 H30 0.93 ?
C31 C32 1.378(3) ?
C31 H31 0.93 ?
C32 H32 0.93 ?

loop_
_geom_torsion_atom_site_label_1
_geom_torsion_atom_site_label_2
_geom_torsion_atom_site_label_3
_geom_torsion_atom_site_label_4
_geom_torsion
C11 N1 C2 C3 162.05(18)
C1 N1 C2 C3 22.1(3)
C11 N1 C2 C7 -18.84(19)
C1 N1 C2 C7 -158.77(16)
C7 C2 C3 C4 -0.3(3)
N1 C2 C3 C4 178.74(17)
C2 C3 C4 C5 0.5(3)
C3 C4 C5 C6 -0.4(3)
C4 C5 C6 C7 0.0(3)
C5 C6 C7 C2 0.2(3)
C5 C6 C7 C8 -177.37(19)
C3 C2 C7 C6 -0.1(3)
N1 C2 C7 C6 -179.27(16)
C3 C2 C7 C8 178.00(16)
N1 C2 C7 C8 -1.2(2)
C6 C7 C8 C10 -42.3(3)
C2 C7 C8 C10 139.90(18)
C6 C7 C8 C9 80.7(3)
C2 C7 C8 C9 -97.15(19)
C6 C7 C8 C11 -163.80(19)
C2 C7 C8 C11 18.40(18)
C2 N1 C11 O1 -85.53(16)
C1 N1 C11 O1 54.9(2)
C2 N1 C11 C12 154.98(15)
C1 N1 C11 C12 -64.6(2)
C2 N1 C11 C8 29.81(17)
C1 N1 C11 C8 170.21(15)
C22 O1 C11 N1 -152.93(15)
C22 O1 C11 C12 -31.1(2)
C22 O1 C11 C8 95.69(17)
C7 C8 C11 N1 -28.59(16)
C10 C8 C11 N1 -150.48(16)
C9 C8 C11 N1 85.70(18)
C7 C8 C11 O1 84.40(15)
C10 C8 C11 O1 -37.5(2)
C9 C8 C11 O1 -161.31(15)
C7 C8 C11 C12 -152.27(15)
C10 C8 C11 C12 85.8(2)
C9 C8 C11 C12 -38.0(2)
C13 N2 C12 C11 -4.8(3)
N1 C11 C12 N2 143.92(19)
O1 C11 C12 N2 26.2(3)
C8 C11 C12 N2 -97.3(2)
C12 N2 C13 C22 -13.2(3)
C12 N2 C13 C14 171.74(17)
C22 C13 C14 C15 179.33(17)
N2 C13 C14 C15 -5.5(3)
C22 C13 C14 C19 -1.8(3)
N2 C13 C14 C19 173.32(16)
C19 C14 C15 C16 1.1(3)
C13 C14 C15 C16 179.94(18)
C14 C15 C16 C17 -2.0(3)
C15 C16 C17 C18 0.6(3)
C16 C17 C18 C19 1.7(3)
C17 C18 C19 C14 -2.5(3)
C17 C18 C19 C20 179.02(19)
C15 C14 C19 C18 1.1(3)
C13 C14 C19 C18 -177.76(17)
C15 C14 C19 C20 179.66(17)
C13 C14 C19 C20 0.8(3)
C26 N3 C20 C21 -25.4(3)
C23 N3 C20 C21 103.0(2)
C26 N3 C20 C19 153.37(17)
C23 N3 C20 C19 -78.3(2)
C18 C19 C20 C21 178.48(18)
C14 C19 C20 C21 0.0(3)
C18 C19 C20 N3 -0.3(3)
C14 C19 C20 N3 -178.78(15)
N3 C20 C21 C22 178.97(16)
C19 C20 C21 C22 0.3(3)
N2 C13 C22 O1 6.4(3)
C14 C13 C22 O1 -178.50(16)
N2 C13 C22 C21 -172.95(16)
C14 C13 C22 C21 2.2(3)
C11 O1 C22 C13 17.7(2)
C11 O1 C22 C21 -162.88(15)
C20 C21 C22 C13 -1.4(3)
C20 C21 C22 O1 179.26(16)
C20 N3 C23 C24 163.99(16)
C26 N3 C23 C24 -63.4(2)
C27 N4 C24 C23 174.65(17)
C25 N4 C24 C23 -47.5(2)
N3 C23 C24 N4 55.7(2)
C27 N4 C25 C26 -175.04(17)
C24 N4 C25 C26 47.3(2)
C20 N3 C26 C25 -165.41(17)
C23 N3 C26 C25 63.1(2)
N4 C25 C26 N3 -55.3(2)
C25 N4 C27 C28 -163.9(2)
C24 N4 C27 C28 -27.3(3)
C25 N4 C27 C32 16.4(3)
C24 N4 C27 C32 153.0(2)
C32 C27 C28 C29 0.6(4)
N4 C27 C28 C29 -179.2(2)
C27 C28 C29 C30 0.0(4)
C30 C31 C32 C27 0.5(4)
C28 C27 C32 C31 -0.9(4)
N4 C27 C32 C31 178.9(2)
